data_2015160
loop_
_publ_author_name
'McFarlane, Shaune'
'McDonald, Robert'
'Veinot, Jonathan G. C.'

_publ_section_title
;
 9,9-Di-<i>n</i>-octyl-9<i>H</i>-fluorene
;
_journal_coeditor_code GZ1016
_journal_issue 12
_journal_name_full 'Acta Crystallographica Section C'
_journal_page_first o671
_journal_page_last o673
_journal_paper_doi 10.1107/S0108270105032786
_journal_volume 61
_journal_year 2005
_chemical_formula_iupac 'C29 H42'
_chemical_formula_moiety 'C29 H42'
_chemical_formula_sum 'C29 H42'
_chemical_formula_weight 390.63
_chemical_melting_point 300
_chemical_name_systematic 9,9-di-n-octyl-9H-fluorene
_space_group_IT_number 2
_symmetry_cell_setting triclinic
_symmetry_space_group_name_Hall '-P 1'
_symmetry_space_group_name_H-M 'P -1'
_atom_sites_solution_hydrogens geom
_atom_sites_solution_primary direct
_atom_sites_solution_secondary difmap
_audit_creation_method SHELXL97
_cell_angle_alpha 83.079(2)
_cell_angle_beta 72.024(2)
_cell_angle_gamma 70.605(2)
_cell_formula_units_Z 6
_cell_length_a 13.9223(18)
_cell_length_b 14.2423(18)
_cell_length_c 21.570(3)
_cell_measurement_reflns_used 7045
_cell_measurement_temperature 193(2)
_cell_measurement_theta_max 25.90
_cell_measurement_theta_min 2.17
_cell_volume 3836.6(9)
_computing_cell_refinement 'SAINT (Bruker, 2003)'
_computing_data_collection 'SMART (Bruker, 2001)'
_computing_data_reduction SAINT
_computing_molecular_graphics 'SHELXTL (Bruker, 2003)'
_computing_publication_material SHELXTL
_computing_structure_refinement 'SHELXL97 (Sheldrick, 1997)'
_computing_structure_solution 'SHELXS97 (Sheldrick, 1997)'
_diffrn_ambient_temperature 193(2)
_diffrn_detector_area_resol_mean 8.192
_diffrn_measured_fraction_theta_full 0.997
_diffrn_measured_fraction_theta_max 0.997
_diffrn_measurement_device_type 'Bruker SMART 1000 CCD area-detector/PLATFORM'
_diffrn_measurement_method \w
_diffrn_radiation_monochromator graphite
_diffrn_radiation_source 'fine-focus sealed tube'
_diffrn_radiation_type MoK\a
_diffrn_radiation_wavelength 0.71073
_diffrn_reflns_av_R_equivalents 0.0362
_diffrn_reflns_av_sigmaI/netI 0.0551
_diffrn_reflns_limit_h_max 16
_diffrn_reflns_limit_h_min -16
_diffrn_reflns_limit_k_max 16
_diffrn_reflns_limit_k_min -16
_diffrn_reflns_limit_l_max 25
_diffrn_reflns_limit_l_min -25
_diffrn_reflns_number 25454
_diffrn_reflns_theta_full 25.00
_diffrn_reflns_theta_max 25.00
_diffrn_reflns_theta_min 0.99
_diffrn_standards_decay_% 0
_diffrn_standards_interval_time 0
_diffrn_standards_number 0
_exptl_absorpt_coefficient_mu 0.056
_exptl_absorpt_correction_T_max 0.9855
_exptl_absorpt_correction_T_min 0.8292
_exptl_absorpt_correction_type integration
_exptl_absorpt_process_details '(SHELXTL; Bruker, 2003)'
_exptl_crystal_colour colourless
_exptl_crystal_density_diffrn 1.014
_exptl_crystal_density_method 'not measured'
_exptl_crystal_description prism
_exptl_crystal_F_000 1296
_exptl_crystal_size_max 0.36
_exptl_crystal_size_mid 0.35
_exptl_crystal_size_min 0.26
_refine_diff_density_max 0.543
_refine_diff_density_min -0.193
_refine_ls_extinction_coef 0.0092(8)
_refine_ls_extinction_expression Fc^*^=kFc[1+0.001xFc^2^\l^3^/sin(2\q)]^-1/4^
_refine_ls_extinction_method 'SHELXL97 (Sheldrick, 1997)'
_refine_ls_goodness_of_fit_ref 1.027
_refine_ls_hydrogen_treatment constr
_refine_ls_matrix_type full
_refine_ls_number_parameters 796
_refine_ls_number_reflns 13469
_refine_ls_number_restraints 4
_refine_ls_restrained_S_all 1.027
_refine_ls_R_factor_all 0.1046
_refine_ls_R_factor_gt 0.0596
_refine_ls_shift/su_max 0.000
_refine_ls_shift/su_mean 0.000
_refine_ls_structure_factor_coef Fsqd
_refine_ls_weighting_details 'calc w = 1/[\s^2^(Fo^2^)+(0.0922P)^2^+0.6911P] where P=(Fo^2^+2Fc^2^)/3'
_refine_ls_weighting_scheme calc
_refine_ls_wR_factor_gt 0.1584
_refine_ls_wR_factor_ref 0.1903
_reflns_number_gt 8216
_reflns_number_total 13469
_reflns_threshold_expression I>2\s(I)
_cod_data_source_file gz1016.cif
_cod_data_source_block I
_cod_database_code 2015160

loop_
_symmetry_equiv_pos_as_xyz
'x, y, z'
'-x, -y, -z'

loop_
_atom_site_label
_atom_site_fract_x
_atom_site_fract_y
_atom_site_fract_z
_atom_site_U_iso_or_equiv
_atom_site_adp_type
_atom_site_calc_flag
_atom_site_refinement_flags
_atom_site_occupancy
_atom_site_disorder_assembly
_atom_site_disorder_group
_atom_site_type_symbol
C1A 0.11109(17) 0.02678(15) 0.29562(10) 0.0429(5) Uani d . 1 . . C
C2A 0.19629(17) 0.01673(15) 0.32850(11) 0.0439(5) Uani d . 1 . . C
C3A 0.30554(19) -0.01818(16) 0.30326(14) 0.0577(7) Uani d . 1 . . C
H3A 0.3372 -0.0397 0.2595 0.069 Uiso calc R 1 . . H
C4A 0.3687(2) -0.02122(19) 0.34337(19) 0.0750(9) Uani d . 1 . . C
H4A 0.4439 -0.0450 0.3268 0.090 Uiso calc R 1 . . H
C5A 0.3223(3) 0.0101(2) 0.40640(19) 0.0816(10) Uani d . 1 . . C
H5A 0.3664 0.0080 0.4328 0.098 Uiso calc R 1 . . H
C6A 0.2143(3) 0.04411(18) 0.43238(15) 0.0697(8) Uani d . 1 . . C
H6A 0.1834 0.0649 0.4763 0.084 Uiso calc R 1 . . H
C7A 0.1507(2) 0.04764(15) 0.39309(12) 0.0510(6) Uani d . 1 . . C
C8A 0.0352(2) 0.08206(15) 0.40678(12) 0.0531(6) Uani d . 1 . . C
C9A -0.0463(3) 0.12138(18) 0.46238(14) 0.0778(9) Uani d . 1 . . C
H9A -0.0303 0.1278 0.5011 0.093 Uiso calc R 1 . . H
C10A -0.1496(3) 0.1506(2) 0.4609(2) 0.0975(13) Uani d . 1 . . C
H10A -0.2051 0.1780 0.4987 0.117 Uiso calc R 1 . . H
C11A -0.1742(2) 0.1410(2) 0.4056(2) 0.0910(12) Uani d . 1 . . C
H11A -0.2465 0.1617 0.4056 0.109 Uiso calc R 1 . . H
C12A -0.09450(19) 0.10130(17) 0.34946(15) 0.0665(8) Uani d . 1 . . C
H12A -0.1118 0.0947 0.3112 0.080 Uiso calc R 1 . . H
C13A 0.01069(17) 0.07147(15) 0.35036(12) 0.0478(6) Uani d . 1 . . C
C14A 0.11599(18) -0.07528(15) 0.27555(11) 0.0473(5) Uani d . 1 . . C
H14A 0.0533 -0.0661 0.2602 0.057 Uiso calc R 1 . . H
H14B 0.1800 -0.0986 0.2381 0.057 Uiso calc R 1 . . H
C15A 0.11905(18) -0.15662(15) 0.32806(11) 0.0455(5) Uani d . 1 . . C
H15A 0.0559 -0.1337 0.3661 0.055 Uiso calc R 1 . . H
H15B 0.1830 -0.1683 0.3426 0.055 Uiso calc R 1 . . H
C16A 0.12084(18) -0.25408(15) 0.30506(11) 0.0460(5) Uani d . 1 . . C
H16A 0.0528 -0.2441 0.2957 0.055 Uiso calc R 1 . . H
H16B 0.1786 -0.2725 0.2639 0.055 Uiso calc R 1 . . H
C17A 0.13721(18) -0.33936(15) 0.35409(11) 0.0468(5) Uani d . 1 . . C
H17A 0.0827 -0.3187 0.3963 0.056 Uiso calc R 1 . . H
H17B 0.2076 -0.3524 0.3609 0.056 Uiso calc R 1 . . H
C18A 0.13123(19) -0.43546(16) 0.33424(11) 0.0489(6) Uani d . 1 . . C
H18A 0.0638 -0.4213 0.3232 0.059 Uiso calc R 1 . . H
H18B 0.1904 -0.4600 0.2945 0.059 Uiso calc R 1 . . H
C19A 0.13705(18) -0.51679(15) 0.38650(11) 0.0473(6) Uani d . 1 . . C
H19A 0.2074 -0.5353 0.3944 0.057 Uiso calc R 1 . . H
H19B 0.0825 -0.4898 0.4275 0.057 Uiso calc R 1 . . H
C20A 0.12080(19) -0.60980(16) 0.37039(12) 0.0532(6) Uani d . 1 . . C
H20A 0.0548 -0.5907 0.3570 0.064 Uiso calc R 1 . . H
H20B 0.1808 -0.6422 0.3329 0.064 Uiso calc R 1 . . H
C21A 0.1131(2) -0.68387(18) 0.42666(14) 0.0674(7) Uani d . 1 . . C
H21A 0.1053 -0.7433 0.4128 0.081 Uiso calc R 1 . . H
H21B 0.0513 -0.6537 0.4631 0.081 Uiso calc R 1 . . H
H21C 0.1778 -0.7026 0.4406 0.081 Uiso calc R 1 . . H
C22A 0.12055(19) 0.09582(16) 0.23486(11) 0.0506(6) Uani d . 1 . . C
H22A 0.1883 0.0641 0.2019 0.061 Uiso calc R 1 . . H
H22B 0.0622 0.1007 0.2163 0.061 Uiso calc R 1 . . H
C23A 0.11698(19) 0.20043(16) 0.24530(11) 0.0501(6) Uani d . 1 . . C
H23A 0.1737 0.1966 0.2650 0.060 Uiso calc R 1 . . H
H23B 0.0478 0.2343 0.2764 0.060 Uiso calc R 1 . . H
C24A 0.13133(19) 0.26222(17) 0.18239(11) 0.0521(6) Uani d . 1 . . C
H24A 0.1993 0.2271 0.1508 0.063 Uiso calc R 1 . . H
H24B 0.0733 0.2677 0.1634 0.063 Uiso calc R 1 . . H
C25A 0.1314(2) 0.36584(17) 0.19162(12) 0.0563(6) Uani d . 1 . . C
H25A 0.0622 0.4016 0.2219 0.068 Uiso calc R 1 . . H
H25B 0.1874 0.3602 0.2124 0.068 Uiso calc R 1 . . H
C26A 0.1500(2) 0.42737(19) 0.12942(13) 0.0645(7) Uani d . 1 . . C
H26A 0.2210 0.3936 0.1001 0.077 Uiso calc R 1 . . H
H26B 0.0965 0.4299 0.1073 0.077 Uiso calc R 1 . . H
C27A 0.1439(2) 0.53215(18) 0.13946(12) 0.0599(7) Uani d . 1 . . C
H27A 0.0733 0.5649 0.1696 0.072 Uiso calc R 1 . . H
H27B 0.1980 0.5291 0.1611 0.072 Uiso calc R 1 . . H
C28A 0.1599(3) 0.5957(2) 0.07961(15) 0.0866(10) Uani d . 1 . . C
H28A 0.1075 0.5965 0.0570 0.104 Uiso calc R 1 . . H
H28B 0.2315 0.5642 0.0502 0.104 Uiso calc R 1 . . H
C29A 0.1498(3) 0.7011(2) 0.08950(16) 0.0880(10) Uani d . 1 . . C
H29A 0.1603 0.7365 0.0473 0.106 Uiso calc R 1 . . H
H29B 0.2037 0.7020 0.1096 0.106 Uiso calc R 1 . . H
H29C 0.0789 0.7340 0.1180 0.106 Uiso calc R 1 . . H
C1B 0.77206(17) 0.34849(16) 0.14914(11) 0.0458(5) Uani d . 1 . . C
C2B 0.74752(18) 0.37246(16) 0.22015(11) 0.0471(6) Uani d . 1 . . C
C3B 0.8174(2) 0.36191(18) 0.25593(12) 0.0571(6) Uani d . 1 . . C
H3B 0.8919 0.3372 0.2361 0.069 Uiso calc R 1 . . H
C4B 0.7781(3) 0.3875(2) 0.32090(13) 0.0698(8) Uani d . 1 . . C
H4B 0.8260 0.3803 0.3457 0.084 Uiso calc R 1 . . H
C5B 0.6706(3) 0.4233(2) 0.34986(14) 0.0752(8) Uani d . 1 . . C
H5B 0.6450 0.4411 0.3944 0.090 Uiso calc R 1 . . H
C6B 0.5995(2) 0.43371(18) 0.31535(13) 0.0675(8) Uani d . 1 . . C
H6B 0.5251 0.4581 0.3357 0.081 Uiso calc R 1 . . H
C7B 0.63869(19) 0.40777(16) 0.24989(12) 0.0510(6) Uani d . 1 . . C
C8B 0.58411(18) 0.40905(16) 0.20193(13) 0.0541(6) Uani d . 1 . . C
C9B 0.4762(2) 0.4372(2) 0.20738(18) 0.0763(8) Uani d . 1 . . C
H9B 0.4245 0.4601 0.2475 0.092 Uiso calc R 1 . . H
C10B 0.4462(2) 0.4312(2) 0.1539(2) 0.0876(10) Uani d . 1 . . C
H10B 0.3726 0.4503 0.1572 0.105 Uiso calc R 1 . . H
C11B 0.5193(3) 0.3983(2) 0.09550(18) 0.0849(9) Uani d . 1 . . C
H11B 0.4958 0.3955 0.0590 0.102 Uiso calc R 1 . . H
C12B 0.6290(2) 0.3687(2) 0.08912(15) 0.0698(7) Uani d . 1 . . C
H12B 0.6801 0.3450 0.0489 0.084 Uiso calc R 1 . . H
C13B 0.66015(18) 0.37502(17) 0.14287(12) 0.0515(6) Uani d . 1 . . C
C14B 0.83638(18) 0.41298(17) 0.10359(11) 0.0496(6) Uani d . 1 . . C
H14C 0.9018 0.4021 0.1164 0.060 Uiso calc R 1 . . H
H14D 0.8586 0.3891 0.0585 0.060 Uiso calc R 1 . . H
C15B 0.77887(18) 0.52423(17) 0.10331(12) 0.0547(6) Uani d . 1 . . C
H15C 0.7488 0.5473 0.1488 0.066 Uiso calc R 1 . . H
H15D 0.7190 0.5366 0.0847 0.066 Uiso calc R 1 . . H
C16B 0.85029(19) 0.58465(17) 0.06448(12) 0.0554(6) Uani d . 1 . . C
H16C 0.9064 0.5769 0.0856 0.066 Uiso calc R 1 . . H
H16D 0.8857 0.5570 0.0202 0.066 Uiso calc R 1 . . H
C17B 0.7929(2) 0.69422(18) 0.05835(13) 0.0624(7) Uani d . 1 . . C
H17C 0.7573 0.7217 0.1026 0.075 Uiso calc R 1 . . H
H17D 0.7368 0.7018 0.0372 0.075 Uiso calc R 1 . . H
C18B 0.8631(2) 0.75495(18) 0.01996(14) 0.0655(7) Uani d . 1 . . C
H18C 0.9182 0.7485 0.0416 0.079 Uiso calc R 1 . . H
H18D 0.8998 0.7266 -0.0240 0.079 Uiso calc R 1 . . H
C19B 0.8053(2) 0.8641(2) 0.01269(16) 0.0820(9) Uani d . 1 . . C
H19C 0.7501 0.8704 -0.0089 0.098 Uiso calc R 1 . . H
H19D 0.7686 0.8923 0.0567 0.098 Uiso calc R 1 . . H
C20B 0.8750(3) 0.9250(2) -0.0257(2) 0.1121(13) Uani d . 1 . . C
H20C 0.9301 0.9187 -0.0040 0.135 Uiso calc R 1 . . H
H20D 0.9118 0.8966 -0.0696 0.135 Uiso calc R 1 . . H
C21B 0.8174(4) 1.0337(3) -0.0331(3) 0.161(2) Uani d . 1 . . C
H21D 0.8686 1.0679 -0.0575 0.193 Uiso calc R 1 . . H
H21E 0.7808 1.0629 0.0101 0.193 Uiso calc R 1 . . H
H21F 0.7652 1.0412 -0.0566 0.193 Uiso calc R 1 . . H
C22B 0.83596(18) 0.23778(16) 0.13567(12) 0.0511(6) Uani d . 1 . . C
H22C 0.8489 0.2257 0.0891 0.061 Uiso calc R 1 . . H
H22D 0.9060 0.2246 0.1431 0.061 Uiso calc R 1 . . H
C23B 0.7839(2) 0.16440(18) 0.17648(14) 0.0633(7) Uani d . 1 . . C
H23C 0.7666 0.1790 0.2231 0.076 Uiso calc R 1 . . H
H23D 0.7161 0.1742 0.1668 0.076 Uiso calc R 1 . . H
C24B 0.8507(2) 0.05747(18) 0.16552(14) 0.0673(7) Uani d . 1 . . C
H24C 0.9161 0.0459 0.1784 0.081 Uiso calc R 1 . . H
H24D 0.8720 0.0434 0.1185 0.081 Uiso calc R 1 . . H
C25B 0.7908(2) -0.0150(2) 0.20488(17) 0.0823(9) Uani d . 1 . . C
H25C 0.7661 0.0018 0.2516 0.099 Uiso calc R 1 . . H
H25D 0.7272 -0.0053 0.1904 0.099 Uiso calc R 1 . . H
C26B 0.8554(2) -0.1198(2) 0.19789(16) 0.0827(9) Uani d . 1 . . C
H26C 0.9166 -0.1300 0.2149 0.099 Uiso calc R 1 . . H
H26D 0.8839 -0.1352 0.1509 0.099 Uiso calc R 1 . . H
C27B 0.7964(2) -0.1930(2) 0.23278(14) 0.0754(8) Uani d . 1 . . C
H27C 0.7641 -0.1762 0.2794 0.090 Uiso calc R 1 . . H
H27D 0.7384 -0.1873 0.2137 0.090 Uiso calc R 1 . . H
C28B 0.8697(2) -0.2972(2) 0.22681(15) 0.0799(8) Uani d . 1 . . C
H28C 0.8997 -0.3136 0.1800 0.096 Uiso calc R 1 . . H
H28D 0.9294 -0.3008 0.2436 0.096 Uiso calc R 1 . . H
C29B 0.8208(3) -0.3730(2) 0.26139(16) 0.0876(9) Uani d . 1 . . C
H29D 0.8741 -0.4390 0.2543 0.105 Uiso calc R 1 . . H
H29E 0.7620 -0.3709 0.2448 0.105 Uiso calc R 1 . . H
H29F 0.7936 -0.3595 0.3082 0.105 Uiso calc R 1 . . H
C1C 0.43477(15) 0.27197(15) 0.50477(10) 0.0402(5) Uani d . 1 . . C
C2C 0.35645(16) 0.37678(15) 0.50746(10) 0.0398(5) Uani d . 1 . . C
C3C 0.37601(17) 0.46531(16) 0.48355(10) 0.0441(5) Uani d . 1 . . C
H3C 0.4462 0.4658 0.4608 0.053 Uiso calc R 1 . . H
C4C 0.29220(19) 0.55305(17) 0.49316(11) 0.0503(6) Uani d . 1 . . C
H4C 0.3051 0.6140 0.4766 0.060 Uiso calc R 1 . . H
C5C 0.18979(18) 0.55345(17) 0.52656(12) 0.0517(6) Uani d . 1 . . C
H5C 0.1333 0.6145 0.5333 0.062 Uiso calc R 1 . . H
C6C 0.16946(17) 0.46509(16) 0.55018(11) 0.0485(6) Uani d . 1 . . C
H6C 0.0992 0.4650 0.5729 0.058 Uiso calc R 1 . . H
C7C 0.25285(16) 0.37682(15) 0.54024(10) 0.0407(5) Uani d . 1 . . C
C8C 0.25513(16) 0.27355(15) 0.55933(10) 0.0418(5) Uani d . 1 . . C
C9C 0.17352(18) 0.23371(18) 0.59067(12) 0.0529(6) Uani d . 1 . . C
H9C 0.1019 0.2756 0.6037 0.063 Uiso calc R 1 . . H
C10C 0.1981(2) 0.13250(18) 0.60263(12) 0.0573(6) Uani d . 1 . . C
H10C 0.1430 0.1043 0.6238 0.069 Uiso calc R 1 . . H
C11C 0.3025(2) 0.07178(18) 0.58407(12) 0.0558(6) Uani d . 1 . . C
H11C 0.3185 0.0023 0.5932 0.067 Uiso calc R 1 . . H
C12C 0.38379(18) 0.11083(16) 0.55236(11) 0.0498(6) Uani d . 1 . . C
H12C 0.4553 0.0685 0.5395 0.060 Uiso calc R 1 . . H
C13C 0.36028(16) 0.21212(15) 0.53944(10) 0.0405(5) Uani d . 1 . . C
C14C 0.51553(16) 0.26575(16) 0.54200(11) 0.0450(5) Uani d . 1 . . C
H14E 0.5680 0.1982 0.5368 0.054 Uiso calc R 1 . . H
H14F 0.5544 0.3137 0.5216 0.054 Uiso calc R 1 . . H
C15C 0.46738(17) 0.28686(17) 0.61437(11) 0.0481(6) Uani d . 1 . . C
H15E 0.4104 0.3518 0.6199 0.058 Uiso calc R 1 . . H
H15F 0.4342 0.2351 0.6356 0.058 Uiso calc R 1 . . H
C16C 0.54650(17) 0.28937(16) 0.64890(11) 0.0474(6) Uani d . 1 . . C
H16E 0.6096 0.2295 0.6374 0.057 Uiso calc R 1 . . H
H16F 0.5702 0.3485 0.6333 0.057 Uiso calc R 1 . . H
C17C 0.50029(18) 0.29298(18) 0.72226(11) 0.0532(6) Uani d . 1 . . C
H17E 0.4391 0.3545 0.7335 0.064 Uiso calc R 1 . . H
H17F 0.4730 0.2357 0.7373 0.064 Uiso calc R 1 . . H
C18C 0.57766(19) 0.29062(19) 0.75883(12) 0.0598(7) Uani d . 1 . . C
H18E 0.6032 0.3491 0.7452 0.072 Uiso calc R 1 . . H
H18F 0.6399 0.2301 0.7469 0.072 Uiso calc R 1 . . H
C19C 0.5295(2) 0.2912(3) 0.83232(14) 0.0857(9) Uani d . 1 . . C
H19E 0.4726 0.3555 0.8442 0.103 Uiso calc R 1 . . H
H19F 0.4957 0.2379 0.8448 0.103 Uiso calc R 1 . . H
C20C 0.6034(3) 0.2772(3) 0.87070(17) 0.1130(13) Uani d . 1 . . C
H20E 0.6349 0.3322 0.8603 0.136 Uiso calc R 1 . . H
H20F 0.6618 0.2141 0.8583 0.136 Uiso calc R 1 . . H
C21C 0.5510(4) 0.2746(5) 0.94252(18) 0.203(3) Uani d . 1 . . C
H21G 0.6029 0.2680 0.9661 0.244 Uiso calc R 1 . . H
H21H 0.5236 0.2177 0.9535 0.244 Uiso calc R 1 . . H
H21I 0.4921 0.3364 0.9550 0.244 Uiso calc R 1 . . H
C22C 0.49549(16) 0.23736(16) 0.43459(11) 0.0450(5) Uani d . 1 . . C
H22E 0.5439 0.2774 0.4148 0.054 Uiso calc R 1 . . H
H22F 0.5401 0.1671 0.4363 0.054 Uiso calc R 1 . . H
C23C 0.42715(17) 0.24482(17) 0.39006(11) 0.0479(6) Uani d . 1 . . C
H23E 0.3728 0.2117 0.4118 0.057 Uiso calc R 1 . . H
H23F 0.3895 0.3159 0.3833 0.057 Uiso calc R 1 . . H
C24C 0.49008(17) 0.19825(18) 0.32422(11) 0.0506(6) Uani d . 1 . . C
H24E 0.5451 0.2308 0.3028 0.061 Uiso calc R 1 . . H
H24F 0.5270 0.1270 0.3310 0.061 Uiso calc R 1 . . H
C25C 0.42334(18) 0.20635(18) 0.27907(11) 0.0509(6) Uani d . 1 . . C
H25E 0.3901 0.2776 0.2698 0.061 Uiso calc R 1 . . H
H25F 0.3655 0.1776 0.3014 0.061 Uiso calc R 1 . . H
C26C 0.4864(2) 0.1539(2) 0.21520(12) 0.0669(7) Uani d . 1 . . C
H26E 0.5217 0.0833 0.2248 0.080 Uiso calc R 1 . . H
H26F 0.5428 0.1842 0.1925 0.080 Uiso calc R 1 . . H
C27C 0.4215(2) 0.1574(2) 0.16941(12) 0.0725(8) Uani d D 1 B . C
H27E 0.3898 0.2276 0.1571 0.087 Uiso calc R 1 . . H
H27F 0.3627 0.1303 0.1924 0.087 Uiso calc R 1 . . H
C28C 0.4883(3) 0.0982(3) 0.10773(15) 0.1293(17) Uani d D 1 . . C
H28E 0.5431 0.1292 0.0828 0.155 Uiso calc PR 0.50 A 1 H
H28F 0.5252 0.0296 0.1202 0.155 Uiso calc PR 0.50 A 1 H
H28G 0.4530 0.1235 0.0729 0.155 Uiso calc PR 0.50 A 2 H
H28H 0.5586 0.1090 0.0929 0.155 Uiso calc PR 0.50 A 2 H
C29C 0.4229(5) 0.0935(8) 0.0646(3) 0.170(5) Uani d PD 0.50 B 1 C
H29G 0.4558 0.1121 0.0197 0.204 Uiso calc PR 0.50 B 1 H
H29H 0.3508 0.1398 0.0803 0.204 Uiso calc PR 0.50 B 1 H
H29I 0.4195 0.0257 0.0657 0.204 Uiso calc PR 0.50 B 1 H
C29D 0.5039(7) -0.0120(3) 0.1178(3) 0.162(4) Uani d PD 0.50 B 2 C
H29J 0.5459 -0.0462 0.0767 0.194 Uiso calc PR 0.50 B 2 H
H29K 0.4346 -0.0233 0.1324 0.194 Uiso calc PR 0.50 B 2 H
H29L 0.5416 -0.0382 0.1509 0.194 Uiso calc PR 0.50 B 2 H

loop_
_atom_site_aniso_label
_atom_site_aniso_U_11
_atom_site_aniso_U_22
_atom_site_aniso_U_33
_atom_site_aniso_U_12
_atom_site_aniso_U_13
_atom_site_aniso_U_23
C1A 0.0451(12) 0.0402(12) 0.0463(13) -0.0164(10) -0.0167(10) 0.0071(10)
C2A 0.0488(13) 0.0301(11) 0.0568(15) -0.0160(10) -0.0208(11) 0.0096(10)
C3A 0.0519(15) 0.0387(13) 0.0849(19) -0.0168(11) -0.0232(14) 0.0072(12)
C4A 0.0597(17) 0.0410(15) 0.141(3) -0.0194(12) -0.054(2) 0.0146(17)
C5A 0.107(3) 0.0442(16) 0.126(3) -0.0252(17) -0.083(2) 0.0149(17)
C6A 0.114(3) 0.0398(14) 0.0758(19) -0.0274(15) -0.0576(19) 0.0114(13)
C7A 0.0753(17) 0.0292(11) 0.0561(15) -0.0202(11) -0.0296(13) 0.0113(10)
C8A 0.0669(16) 0.0286(11) 0.0558(15) -0.0157(11) -0.0089(13) 0.0077(10)
C9A 0.106(3) 0.0413(15) 0.0625(18) -0.0213(16) 0.0045(18) 0.0036(13)
C10A 0.088(3) 0.0463(17) 0.114(3) -0.0170(17) 0.028(2) 0.0006(18)
C11A 0.0491(17) 0.0478(17) 0.145(3) -0.0132(13) 0.007(2) 0.013(2)
C12A 0.0501(15) 0.0450(14) 0.100(2) -0.0167(12) -0.0187(15) 0.0146(14)
C13A 0.0458(13) 0.0309(11) 0.0626(16) -0.0142(10) -0.0121(11) 0.0113(10)
C14A 0.0517(13) 0.0423(13) 0.0530(14) -0.0186(10) -0.0200(11) 0.0046(10)
C15A 0.0473(13) 0.0409(12) 0.0515(14) -0.0170(10) -0.0169(11) 0.0033(10)
C16A 0.0454(13) 0.0429(12) 0.0534(14) -0.0169(10) -0.0170(11) 0.0016(10)
C17A 0.0456(12) 0.0416(12) 0.0577(15) -0.0162(10) -0.0197(11) 0.0022(10)
C18A 0.0529(14) 0.0415(13) 0.0538(14) -0.0142(10) -0.0170(11) -0.0034(10)
C19A 0.0459(13) 0.0388(12) 0.0587(15) -0.0124(10) -0.0184(11) 0.0002(10)
C20A 0.0520(14) 0.0390(13) 0.0691(16) -0.0116(10) -0.0192(12) -0.0055(11)
C21A 0.0620(16) 0.0433(14) 0.103(2) -0.0186(12) -0.0329(16) 0.0079(14)
C22A 0.0559(14) 0.0475(13) 0.0527(14) -0.0195(11) -0.0222(12) 0.0109(11)
C23A 0.0517(13) 0.0467(13) 0.0530(14) -0.0186(11) -0.0188(11) 0.0140(11)
C24A 0.0541(14) 0.0511(14) 0.0533(14) -0.0209(11) -0.0193(12) 0.0149(11)
C25A 0.0632(15) 0.0516(14) 0.0565(15) -0.0241(12) -0.0201(13) 0.0163(12)
C26A 0.0824(18) 0.0598(16) 0.0610(16) -0.0358(14) -0.0276(14) 0.0204(13)
C27A 0.0599(15) 0.0528(15) 0.0658(17) -0.0217(12) -0.0184(13) 0.0158(12)
C28A 0.125(3) 0.0656(19) 0.074(2) -0.0475(18) -0.0258(19) 0.0238(15)
C29A 0.091(2) 0.0614(19) 0.102(2) -0.0339(16) -0.0119(19) 0.0191(16)
C1B 0.0418(12) 0.0499(13) 0.0441(13) -0.0152(10) -0.0090(10) -0.0012(10)
C2B 0.0513(14) 0.0411(12) 0.0461(13) -0.0172(10) -0.0082(11) 0.0024(10)
C3B 0.0661(16) 0.0589(15) 0.0501(15) -0.0239(12) -0.0171(13) -0.0007(12)
C4B 0.103(2) 0.0649(17) 0.0553(17) -0.0412(17) -0.0280(17) 0.0049(13)
C5B 0.105(3) 0.0655(18) 0.0521(17) -0.0349(17) -0.0084(18) -0.0047(14)
C6B 0.0759(19) 0.0500(15) 0.0570(17) -0.0213(13) 0.0115(15) -0.0053(12)
C7B 0.0556(15) 0.0381(12) 0.0527(15) -0.0162(11) -0.0058(12) 0.0017(10)
C8B 0.0449(13) 0.0407(13) 0.0686(17) -0.0146(10) -0.0064(12) 0.0063(11)
C9B 0.0532(17) 0.0621(18) 0.105(2) -0.0153(13) -0.0160(17) 0.0030(16)
C10B 0.0554(18) 0.085(2) 0.124(3) -0.0213(16) -0.032(2) 0.007(2)
C11B 0.088(2) 0.090(2) 0.103(3) -0.0389(19) -0.058(2) 0.0151(19)
C12B 0.0689(18) 0.0770(19) 0.0730(19) -0.0315(15) -0.0278(15) 0.0087(15)
C13B 0.0521(14) 0.0490(14) 0.0576(15) -0.0206(11) -0.0200(12) 0.0088(11)
C14B 0.0476(13) 0.0545(14) 0.0454(13) -0.0180(11) -0.0101(11) 0.0018(11)
C15B 0.0504(14) 0.0551(15) 0.0540(15) -0.0177(11) -0.0086(12) 0.0031(11)
C16B 0.0549(14) 0.0539(15) 0.0562(15) -0.0210(12) -0.0111(12) 0.0016(11)
C17B 0.0608(16) 0.0564(16) 0.0640(17) -0.0193(13) -0.0090(13) 0.0001(12)
C18B 0.0649(16) 0.0518(15) 0.0731(18) -0.0214(13) -0.0082(14) 0.0015(13)
C19B 0.078(2) 0.0532(17) 0.100(2) -0.0194(15) -0.0088(17) 0.0043(15)
C20B 0.116(3) 0.0542(19) 0.138(3) -0.0302(19) 0.003(2) 0.0089(19)
C21B 0.165(4) 0.061(2) 0.215(5) -0.034(3) -0.008(4) 0.026(3)
C22B 0.0482(13) 0.0514(14) 0.0514(14) -0.0163(11) -0.0099(11) -0.0023(11)
C23B 0.0587(15) 0.0537(15) 0.0763(18) -0.0231(12) -0.0130(14) 0.0023(13)
C24B 0.0750(18) 0.0526(16) 0.0775(19) -0.0245(14) -0.0226(15) 0.0020(13)
C25B 0.0731(19) 0.0609(18) 0.106(2) -0.0161(15) -0.0194(18) -0.0086(16)
C26B 0.086(2) 0.0668(19) 0.093(2) -0.0214(16) -0.0250(18) -0.0025(16)
C27B 0.098(2) 0.0716(19) 0.0712(19) -0.0468(17) -0.0262(17) 0.0067(15)
C28B 0.088(2) 0.078(2) 0.078(2) -0.0356(17) -0.0186(17) -0.0022(16)
C29B 0.086(2) 0.079(2) 0.094(2) -0.0357(17) -0.0064(18) -0.0104(17)
C1C 0.0340(11) 0.0406(12) 0.0460(13) -0.0110(9) -0.0112(10) -0.0037(9)
C2C 0.0384(12) 0.0433(12) 0.0399(12) -0.0126(9) -0.0134(10) -0.0035(9)
C3C 0.0430(12) 0.0471(13) 0.0446(13) -0.0173(10) -0.0111(10) -0.0051(10)
C4C 0.0603(15) 0.0457(13) 0.0515(14) -0.0206(12) -0.0215(12) 0.0009(11)
C5C 0.0487(14) 0.0448(13) 0.0600(15) -0.0059(11) -0.0212(12) -0.0054(11)
C6C 0.0361(12) 0.0501(14) 0.0551(14) -0.0102(10) -0.0101(10) -0.0026(11)
C7C 0.0347(11) 0.0456(12) 0.0418(12) -0.0102(9) -0.0123(10) -0.0040(10)
C8C 0.0390(12) 0.0449(12) 0.0421(12) -0.0138(10) -0.0113(10) -0.0014(10)
C9C 0.0404(12) 0.0555(15) 0.0591(15) -0.0167(11) -0.0081(11) 0.0012(12)
C10C 0.0553(15) 0.0583(16) 0.0637(16) -0.0312(13) -0.0124(12) 0.0051(12)
C11C 0.0647(16) 0.0440(13) 0.0636(16) -0.0219(12) -0.0208(13) 0.0011(11)
C12C 0.0475(13) 0.0424(13) 0.0595(15) -0.0110(10) -0.0161(12) -0.0076(11)
C13C 0.0381(12) 0.0424(12) 0.0433(12) -0.0130(9) -0.0131(10) -0.0039(9)
C14C 0.0365(11) 0.0445(12) 0.0531(14) -0.0116(10) -0.0117(10) -0.0034(10)
C15C 0.0416(12) 0.0512(13) 0.0522(14) -0.0131(10) -0.0157(11) -0.0016(11)
C16C 0.0439(12) 0.0465(13) 0.0528(14) -0.0136(10) -0.0165(11) -0.0001(10)
C17C 0.0503(14) 0.0556(14) 0.0522(15) -0.0128(11) -0.0166(12) -0.0015(11)
C18C 0.0561(15) 0.0617(16) 0.0580(16) -0.0072(12) -0.0206(13) -0.0081(12)
C19C 0.076(2) 0.112(3) 0.0602(18) -0.0062(18) -0.0254(16) -0.0168(17)
C20C 0.105(3) 0.148(4) 0.083(2) -0.014(2) -0.046(2) -0.016(2)
C21C 0.148(4) 0.351(9) 0.055(2) 0.003(5) -0.036(3) -0.017(4)
C22C 0.0372(12) 0.0447(12) 0.0509(14) -0.0110(10) -0.0093(10) -0.0071(10)
C23C 0.0417(12) 0.0505(13) 0.0487(14) -0.0123(10) -0.0092(11) -0.0065(11)
C24C 0.0414(12) 0.0606(15) 0.0500(14) -0.0170(11) -0.0087(11) -0.0101(11)
C25C 0.0466(13) 0.0580(15) 0.0485(14) -0.0205(11) -0.0084(11) -0.0048(11)
C26C 0.0521(15) 0.098(2) 0.0538(16) -0.0296(14) -0.0066(12) -0.0175(14)
C27C 0.0684(17) 0.108(2) 0.0534(16) -0.0438(17) -0.0146(14) -0.0073(15)
C28C 0.113(3) 0.238(5) 0.059(2) -0.087(4) -0.005(2) -0.043(3)
C29C 0.148(8) 0.297(15) 0.086(6) -0.091(9) -0.015(6) -0.073(8)
C29D 0.118(7) 0.197(11) 0.169(9) -0.030(7) -0.016(7) -0.120(9)

loop_
_atom_type_symbol
_atom_type_description
_atom_type_scat_dispersion_real
_atom_type_scat_dispersion_imag
_atom_type_scat_source
C C 0.0033 0.0016 'International Tables Vol C Tables 4.2.6.8 and 6.1.1.4'
H H 0.0000 0.0000 'International Tables Vol C Tables 4.2.6.8 and 6.1.1.4'

loop_
_geom_angle_atom_site_label_1
_geom_angle_atom_site_label_2
_geom_angle_atom_site_label_3
_geom_angle
_geom_angle_publ_flag
C2A C1A C13A 100.79(18) yes
C2A C1A C14A 111.39(17) yes
C2A C1A C22A 112.01(17) yes
C13A C1A C14A 111.77(17) yes
C13A C1A C22A 112.05(17) yes
C14A C1A C22A 108.72(18) yes
C1A C2A C3A 129.0(2) yes
C1A C2A C7A 110.99(19) yes
C3A C2A C7A 120.0(2) yes
C2A C3A C4A 118.7(3) yes
C2A C3A H3A 120.6 no
C4A C3A H3A 120.6 no
C3A C4A C5A 120.2(3) yes
C3A C4A H4A 119.9 no
C5A C4A H4A 119.9 no
C4A C5A C6A 121.9(3) yes
C4A C5A H5A 119.1 no
C6A C5A H5A 119.1 no
C5A C6A C7A 118.5(3) yes
C5A C6A H6A 120.7 no
C7A C6A H6A 120.7 no
C2A C7A C6A 120.6(2) yes
C2A C7A C8A 108.8(2) yes
C6A C7A C8A 130.6(3) yes
C7A C8A C9A 132.1(3) yes
C7A C8A C13A 108.2(2) yes
C9A C8A C13A 119.8(3) yes
C8A C9A C10A 119.6(3) yes
C8A C9A H9A 120.2 no
C10A C9A H9A 120.2 no
C9A C10A C11A 120.9(3) yes
C9A C10A H10A 119.5 no
C11A C10A H10A 119.5 no
C10A C11A C12A 120.8(3) yes
C10A C11A H11A 119.6 no
C12A C11A H11A 119.6 no
C11A C12A C13A 118.8(3) yes
C11A C12A H12A 120.6 no
C13A C12A H12A 120.6 no
C1A C13A C8A 111.23(19) yes
C1A C13A C12A 128.6(2) yes
C8A C13A C12A 120.1(2) yes
C1A C14A C15A 116.12(19) yes
C1A C14A H14A 108.3 no
C1A C14A H14B 108.3 no
C15A C14A H14A 108.3 no
C15A C14A H14B 108.3 no
H14A C14A H14B 107.4 no
C14A C15A C16A 112.94(19) no
C14A C15A H15A 109.0 no
C14A C15A H15B 109.0 no
C16A C15A H15A 109.0 no
C16A C15A H15B 109.0 no
H15A C15A H15B 107.8 no
C15A C16A C17A 113.54(19) no
C15A C16A H16A 108.9 no
C15A C16A H16B 108.9 no
C17A C16A H16A 108.9 no
C17A C16A H16B 108.9 no
H16A C16A H16B 107.7 no
C16A C17A C18A 114.41(19) no
C16A C17A H17A 108.7 no
C16A C17A H17B 108.7 no
C18A C17A H17A 108.7 no
C18A C17A H17B 108.7 no
H17A C17A H17B 107.6 no
C17A C18A C19A 113.72(19) no
C17A C18A H18A 108.8 no
C17A C18A H18B 108.8 no
C19A C18A H18A 108.8 no
C19A C18A H18B 108.8 no
H18A C18A H18B 107.7 no
C18A C19A C20A 114.69(19) no
C18A C19A H19A 108.6 no
C18A C19A H19B 108.6 no
C20A C19A H19A 108.6 no
C20A C19A H19B 108.6 no
H19A C19A H19B 107.6 no
C19A C20A C21A 113.3(2) no
C19A C20A H20A 108.9 no
C19A C20A H20B 108.9 no
C21A C20A H20A 108.9 no
C21A C20A H20B 108.9 no
H20A C20A H20B 107.7 no
C20A C21A H21A 109.5 no
C20A C21A H21B 109.5 no
C20A C21A H21C 109.5 no
H21A C21A H21B 109.5 no
H21A C21A H21C 109.5 no
H21B C21A H21C 109.5 no
C1A C22A C23A 116.27(19) no
C1A C22A H22A 108.2 no
C1A C22A H22B 108.2 no
C23A C22A H22A 108.2 no
C23A C22A H22B 108.2 no
H22A C22A H22B 107.4 no
C22A C23A C24A 112.8(2) no
C22A C23A H23A 109.0 no
C22A C23A H23B 109.0 no
C24A C23A H23A 109.0 no
C24A C23A H23B 109.0 no
H23A C23A H23B 107.8 no
C23A C24A C25A 113.5(2) no
C23A C24A H24A 108.9 no
C23A C24A H24B 108.9 no
C25A C24A H24A 108.9 no
C25A C24A H24B 108.9 no
H24A C24A H24B 107.7 no
C24A C25A C26A 114.6(2) no
C24A C25A H25A 108.6 no
C24A C25A H25B 108.6 no
C26A C25A H25A 108.6 no
C26A C25A H25B 108.6 no
H25A C25A H25B 107.6 no
C25A C26A C27A 114.2(2) no
C25A C26A H26A 108.7 no
C25A C26A H26B 108.7 no
C27A C26A H26A 108.7 no
C27A C26A H26B 108.7 no
H26A C26A H26B 107.6 no
C26A C27A C28A 115.9(2) no
C26A C27A H27A 108.3 no
C26A C27A H27B 108.3 no
C28A C27A H27A 108.3 no
C28A C27A H27B 108.3 no
H27A C27A H27B 107.4 no
C27A C28A C29A 116.2(3) no
C27A C28A H28A 108.2 no
C27A C28A H28B 108.2 no
C29A C28A H28A 108.2 no
C29A C28A H28B 108.2 no
H28A C28A H28B 107.4 no
C28A C29A H29A 109.5 no
C28A C29A H29B 109.5 no
C28A C29A H29C 109.5 no
H29A C29A H29B 109.5 no
H29A C29A H29C 109.5 no
H29B C29A H29C 109.5 no
C2B C1B C13B 100.56(18) no
C2B C1B C14B 111.04(18) no
C2B C1B C22B 111.51(18) no
C13B C1B C14B 112.54(18) no
C13B C1B C22B 112.54(18) no
C14B C1B C22B 108.53(17) no
C1B C2B C3B 128.7(2) no
C1B C2B C7B 111.6(2) no
C3B C2B C7B 119.7(2) no
C2B C3B C4B 119.5(3) no
C2B C3B H3B 120.3 no
C4B C3B H3B 120.3 no
C3B C4B C5B 120.6(3) no
C3B C4B H4B 119.7 no
C5B C4B H4B 119.7 no
C4B C5B C6B 121.0(3) no
C4B C5B H5B 119.5 no
C6B C5B H5B 119.5 no
C5B C6B C7B 118.6(3) no
C5B C6B H6B 120.7 no
C7B C6B H6B 120.7 no
C2B C7B C6B 120.6(2) no
C2B C7B C8B 108.2(2) no
C6B C7B C8B 131.1(2) no
C7B C8B C9B 130.7(3) no
C7B C8B C13B 108.7(2) no
C9B C8B C13B 120.6(3) no
C8B C9B C10B 118.6(3) no
C8B C9B H9B 120.7 no
C10B C9B H9B 120.7 no
C9B C10B C11B 121.7(3) no
C9B C10B H10B 119.1 no
C11B C10B H10B 119.1 no
C10B C11B C12B 120.5(3) no
C10B C11B H11B 119.7 no
C12B C11B H11B 119.7 no
C11B C12B C13B 118.2(3) no
C11B C12B H12B 120.9 no
C13B C12B H12B 120.9 no
C1B C13B C8B 110.9(2) no
C1B C13B C12B 128.8(2) no
C8B C13B C12B 120.3(2) no
C1B C14B C15B 115.80(18) no
C1B C14B H14C 108.3 no
C1B C14B H14D 108.3 no
C15B C14B H14C 108.3 no
C15B C14B H14D 108.3 no
H14C C14B H14D 107.4 no
C14B C15B C16B 113.23(19) no
C14B C15B H15C 108.9 no
C14B C15B H15D 108.9 no
C16B C15B H15C 108.9 no
C16B C15B H15D 108.9 no
H15C C15B H15D 107.7 no
C15B C16B C17B 114.2(2) no
C15B C16B H16C 108.7 no
C15B C16B H16D 108.7 no
C17B C16B H16C 108.7 no
C17B C16B H16D 108.7 no
H16C C16B H16D 107.6 no
C16B C17B C18B 114.6(2) no
C16B C17B H17C 108.6 no
C16B C17B H17D 108.6 no
C18B C17B H17C 108.6 no
C18B C17B H17D 108.6 no
H17C C17B H17D 107.6 no
C17B C18B C19B 114.6(2) no
C17B C18B H18C 108.6 no
C17B C18B H18D 108.6 no
C19B C18B H18C 108.6 no
C19B C18B H18D 108.6 no
H18C C18B H18D 107.6 no
C18B C19B C20B 114.8(3) no
C18B C19B H19C 108.6 no
C18B C19B H19D 108.6 no
C20B C19B H19C 108.6 no
C20B C19B H19D 108.6 no
H19C C19B H19D 107.5 no
C19B C20B C21B 114.8(3) no
C19B C20B H20C 108.6 no
C19B C20B H20D 108.6 no
C21B C20B H20C 108.6 no
C21B C20B H20D 108.6 no
H20C C20B H20D 107.5 no
C20B C21B H21D 109.5 no
C20B C21B H21E 109.5 no
C20B C21B H21F 109.5 no
H21D C21B H21E 109.5 no
H21D C21B H21F 109.5 no
H21E C21B H21F 109.5 no
C1B C22B C23B 115.25(19) no
C1B C22B H22C 108.5 no
C1B C22B H22D 108.5 no
C23B C22B H22C 108.5 no
C23B C22B H22D 108.5 no
H22C C22B H22D 107.5 no
C22B C23B C24B 114.2(2) no
C22B C23B H23C 108.7 no
C22B C23B H23D 108.7 no
C24B C23B H23C 108.7 no
C24B C23B H23D 108.7 no
H23C C23B H23D 107.6 no
C23B C24B C25B 112.2(2) no
C23B C24B H24C 109.2 no
C23B C24B H24D 109.2 no
C25B C24B H24C 109.2 no
C25B C24B H24D 109.2 no
H24C C24B H24D 107.9 no
C24B C25B C26B 113.6(2) no
C24B C25B H25C 108.8 no
C24B C25B H25D 108.8 no
C26B C25B H25C 108.8 no
C26B C25B H25D 108.8 no
H25C C25B H25D 107.7 no
C25B C26B C27B 114.7(3) no
C25B C26B H26C 108.6 no
C25B C26B H26D 108.6 no
C27B C26B H26C 108.6 no
C27B C26B H26D 108.6 no
H26C C26B H26D 107.6 no
C26B C27B C28B 111.0(3) no
C26B C27B H27C 109.4 no
C26B C27B H27D 109.4 no
C28B C27B H27C 109.4 no
C28B C27B H27D 109.4 no
H27C C27B H27D 108.0 no
C27B C28B C29B 115.0(3) no
C27B C28B H28C 108.5 no
C27B C28B H28D 108.5 no
C29B C28B H28C 108.5 no
C29B C28B H28D 108.5 no
H28C C28B H28D 107.5 no
C28B C29B H29D 109.5 no
C28B C29B H29E 109.5 no
C28B C29B H29F 109.5 no
H29D C29B H29E 109.5 no
H29D C29B H29F 109.5 no
H29E C29B H29F 109.5 no
C2C C1C C13C 101.07(16) no
C2C C1C C14C 110.59(16) no
C2C C1C C22C 112.58(17) no
C13C C1C C14C 111.58(17) no
C13C C1C C22C 111.77(17) no
C14C C1C C22C 109.10(16) no
C1C C2C C3C 129.05(19) no
C1C C2C C7C 111.01(18) no
C3C C2C C7C 119.93(19) no
C2C C3C C4C 119.2(2) no
C2C C3C H3C 120.4 no
C4C C3C H3C 120.4 no
C3C C4C C5C 121.0(2) no
C3C C4C H4C 119.5 no
C5C C4C H4C 119.5 no
C4C C5C C6C 120.2(2) no
C4C C5C H5C 119.9 no
C6C C5C H5C 119.9 no
C5C C6C C7C 119.2(2) no
C5C C6C H6C 120.4 no
C7C C6C H6C 120.4 no
C2C C7C C6C 120.6(2) no
C2C C7C C8C 108.37(17) no
C6C C7C C8C 131.1(2) no
C7C C8C C9C 130.95(19) no
C7C C8C C13C 108.37(18) no
C9C C8C C13C 120.7(2) no
C8C C9C C10C 119.0(2) no
C8C C9C H9C 120.5 no
C10C C9C H9C 120.5 no
C9C C10C C11C 120.4(2) no
C9C C10C H10C 119.8 no
C11C C10C H10C 119.8 no
C10C C11C C12C 120.9(2) no
C10C C11C H11C 119.6 no
C12C C11C H11C 119.6 no
C11C C12C C13C 119.4(2) no
C11C C12C H12C 120.3 no
C13C C12C H12C 120.3 no
C1C C13C C8C 111.16(18) no
C1C C13C C12C 129.22(19) no
C8C C13C C12C 119.6(2) no
C1C C14C C15C 115.00(17) no
C1C C14C H14E 108.5 no
C1C C14C H14F 108.5 no
C15C C14C H14E 108.5 no
C15C C14C H14F 108.5 no
H14E C14C H14F 107.5 no
C14C C15C C16C 114.22(18) no
C14C C15C H15E 108.7 no
C14C C15C H15F 108.7 no
C16C C15C H15E 108.7 no
C16C C15C H15F 108.7 no
H15E C15C H15F 107.6 no
C15C C16C C17C 112.63(18) no
C15C C16C H16E 109.1 no
C15C C16C H16F 109.1 no
C17C C16C H16E 109.1 no
C17C C16C H16F 109.1 no
H16E C16C H16F 107.8 no
C16C C17C C18C 114.5(2) no
C16C C17C H17E 108.6 no
C16C C17C H17F 108.6 no
C18C C17C H17E 108.6 no
C18C C17C H17F 108.6 no
H17E C17C H17F 107.6 no
C17C C18C C19C 113.0(2) no
C17C C18C H18E 109.0 no
C17C C18C H18F 109.0 no
C19C C18C H18E 109.0 no
C19C C18C H18F 109.0 no
H18E C18C H18F 107.8 no
C18C C19C C20C 115.7(3) no
C18C C19C H19E 108.4 no
C18C C19C H19F 108.4 no
C20C C19C H19E 108.4 no
C20C C19C H19F 108.4 no
H19E C19C H19F 107.4 no
C19C C20C C21C 112.6(3) no
C19C C20C H20E 109.1 no
C19C C20C H20F 109.1 no
C21C C20C H20E 109.1 no
C21C C20C H20F 109.1 no
H20E C20C H20F 107.8 no
C20C C21C H21G 109.5 no
C20C C21C H21H 109.5 no
C20C C21C H21I 109.5 no
H21G C21C H21H 109.5 no
H21G C21C H21I 109.5 no
H21H C21C H21I 109.5 no
C1C C22C C23C 115.73(17) no
C1C C22C H22E 108.3 no
C1C C22C H22F 108.3 no
C23C C22C H22E 108.3 no
C23C C22C H22F 108.3 no
H22E C22C H22F 107.4 no
C22C C23C C24C 113.44(18) no
C22C C23C H23E 108.9 no
C22C C23C H23F 108.9 no
C24C C23C H23E 108.9 no
C24C C23C H23F 108.9 no
H23E C23C H23F 107.7 no
C23C C24C C25C 114.02(18) no
C23C C24C H24E 108.7 no
C23C C24C H24F 108.7 no
C25C C24C H24E 108.7 no
C25C C24C H24F 108.7 no
H24E C24C H24F 107.6 no
C24C C25C C26C 113.26(19) no
C24C C25C H25E 108.9 no
C24C C25C H25F 108.9 no
C26C C25C H25E 108.9 no
C26C C25C H25F 108.9 no
H25E C25C H25F 107.7 no
C25C C26C C27C 114.9(2) no
C25C C26C H26E 108.6 no
C25C C26C H26F 108.6 no
C27C C26C H26E 108.6 no
C27C C26C H26F 108.6 no
H26E C26C H26F 107.5 no
C26C C27C C28C 112.3(2) no
C26C C27C H27E 109.1 no
C26C C27C H27F 109.1 no
C28C C27C H27E 109.1 no
C28C C27C H27F 109.1 no
H27E C27C H27F 107.9 no
C27C C28C C29C 112.9(2) no
C27C C28C C29D 112.8(2) no
C27C C28C H28E 109.0 no
C27C C28C H28F 109.0 no
C29C C28C H28E 109.0 no
C29C C28C H28F 109.0 no
H28E C28C H28F 107.8 no
C27C C28C H28G 109.0 no
C27C C28C H28H 109.0 no
C29D C28C H28G 109.0 no
C29D C28C H28H 109.0 no
H28G C28C H28H 107.8 no
C28C C29C H29G 109.5 no
C28C C29C H29H 109.5 no
C28C C29C H29I 109.5 no
H29G C29C H29H 109.5 no
H29G C29C H29I 109.5 no
H29H C29C H29I 109.5 no
C28C C29D H29J 109.5 no
C28C C29D H29K 109.5 no
C28C C29D H29L 109.5 no
H29J C29D H29K 109.5 no
H29J C29D H29L 109.5 no
H29K C29D H29L 109.5 no

loop_
_geom_bond_atom_site_label_1
_geom_bond_atom_site_label_2
_geom_bond_site_symmetry_2
_geom_bond_distance
_geom_bond_publ_flag
C1A C2A . 1.521(3) yes
C1A C13A . 1.525(3) yes
C1A C14A . 1.540(3) yes
C1A C22A . 1.540(3) yes
C2A C3A . 1.382(3) yes
C2A C7A . 1.398(3) yes
C3A C4A . 1.399(4) yes
C3A H3A . 0.9500 no
C4A C5A . 1.370(4) yes
C4A H4A . 0.9500 no
C5A C6A . 1.368(4) yes
C5A H5A . 0.9500 no
C6A C7A . 1.387(3) yes
C6A H6A . 0.9500 no
C7A C8A . 1.460(3) yes
C8A C9A . 1.393(4) yes
C8A C13A . 1.399(3) yes
C9A C10A . 1.367(5) yes
C9A H9A . 0.9500 no
C10A C11A . 1.372(5) yes
C10A H10A . 0.9500 no
C11A C12A . 1.391(4) yes
C11A H11A . 0.9500 no
C12A C13A . 1.389(3) yes
C12A H12A . 0.9500 no
C14A C15A . 1.519(3) no
C14A H14A . 0.9900 no
C14A H14B . 0.9900 no
C15A C16A . 1.520(3) no
C15A H15A . 0.9900 no
C15A H15B . 0.9900 no
C16A C17A . 1.517(3) no
C16A H16A . 0.9900 no
C16A H16B . 0.9900 no
C17A C18A . 1.517(3) no
C17A H17A . 0.9900 no
C17A H17B . 0.9900 no
C18A C19A . 1.516(3) no
C18A H18A . 0.9900 no
C18A H18B . 0.9900 no
C19A C20A . 1.512(3) no
C19A H19A . 0.9900 no
C19A H19B . 0.9900 no
C20A C21A . 1.511(3) no
C20A H20A . 0.9900 no
C20A H20B . 0.9900 no
C21A H21A . 0.9800 no
C21A H21B . 0.9800 no
C21A H21C . 0.9800 no
C22A C23A . 1.516(3) no
C22A H22A . 0.9900 no
C22A H22B . 0.9900 no
C23A C24A . 1.522(3) no
C23A H23A . 0.9900 no
C23A H23B . 0.9900 no
C24A C25A . 1.513(3) no
C24A H24A . 0.9900 no
C24A H24B . 0.9900 no
C25A C26A . 1.513(3) no
C25A H25A . 0.9900 no
C25A H25B . 0.9900 no
C26A C27A . 1.504(3) no
C26A H26A . 0.9900 no
C26A H26B . 0.9900 no
C27A C28A . 1.487(3) no
C27A H27A . 0.9900 no
C27A H27B . 0.9900 no
C28A C29A . 1.496(4) no
C28A H28A . 0.9900 no
C28A H28B . 0.9900 no
C29A H29A . 0.9800 no
C29A H29B . 0.9800 no
C29A H29C . 0.9800 no
C1B C2B . 1.518(3) no
C1B C13B . 1.522(3) no
C1B C14B . 1.548(3) no
C1B C22B . 1.543(3) no
C2B C3B . 1.379(3) no
C2B C7B . 1.390(3) no
C3B C4B . 1.384(3) no
C3B H3B . 0.9500 no
C4B C5B . 1.372(4) no
C4B H4B . 0.9500 no
C5B C6B . 1.374(4) no
C5B H5B . 0.9500 no
C6B C7B . 1.394(3) no
C6B H6B . 0.9500 no
C7B C8B . 1.456(3) no
C8B C9B . 1.390(4) no
C8B C13B . 1.398(3) no
C9B C10B . 1.364(4) no
C9B H9B . 0.9500 no
C10B C11B . 1.369(4) no
C10B H10B . 0.9500 no
C11B C12B . 1.409(4) no
C11B H11B . 0.9500 no
C12B C13B . 1.379(3) no
C12B H12B . 0.9500 no
C14B C15B . 1.520(3) no
C14B H14C . 0.9900 no
C14B H14D . 0.9900 no
C15B C16B . 1.520(3) no
C15B H15C . 0.9900 no
C15B H15D . 0.9900 no
C16B C17B . 1.510(3) no
C16B H16C . 0.9900 no
C16B H16D . 0.9900 no
C17B C18B . 1.510(3) no
C17B H17C . 0.9900 no
C17B H17D . 0.9900 no
C18B C19B . 1.509(4) no
C18B H18C . 0.9900 no
C18B H18D . 0.9900 no
C19B C20B . 1.506(4) no
C19B H19C . 0.9900 no
C19B H19D . 0.9900 no
C20B C21B . 1.504(5) no
C20B H20C . 0.9900 no
C20B H20D . 0.9900 no
C21B H21D . 0.9800 no
C21B H21E . 0.9800 no
C21B H21F . 0.9800 no
C22B C23B . 1.510(3) no
C22B H22C . 0.9900 no
C22B H22D . 0.9900 no
C23B C24B . 1.500(3) no
C23B H23C . 0.9900 no
C23B H23D . 0.9900 no
C24B C25B . 1.550(4) no
C24B H24C . 0.9900 no
C24B H24D . 0.9900 no
C25B C26B . 1.462(4) no
C25B H25C . 0.9900 no
C25B H25D . 0.9900 no
C26B C27B . 1.525(4) no
C26B H26C . 0.9900 no
C26B H26D . 0.9900 no
C27B C28B . 1.489(4) no
C27B H27C . 0.9900 no
C27B H27D . 0.9900 no
C28B C29B . 1.472(4) no
C28B H28C . 0.9900 no
C28B H28D . 0.9900 no
C29B H29D . 0.9800 no
C29B H29E . 0.9800 no
C29B H29F . 0.9800 no
C1C C2C . 1.524(3) no
C1C C13C . 1.522(3) no
C1C C14C . 1.546(3) no
C1C C22C . 1.537(3) no
C2C C3C . 1.384(3) no
C2C C7C . 1.396(3) no
C3C C4C . 1.382(3) no
C3C H3C . 0.9500 no
C4C C5C . 1.383(3) no
C4C H4C . 0.9500 no
C5C C6C . 1.384(3) no
C5C H5C . 0.9500 no
C6C C7C . 1.384(3) no
C6C H6C . 0.9500 no
C7C C8C . 1.471(3) no
C8C C9C . 1.390(3) no
C8C C13C . 1.395(3) no
C9C C10C . 1.378(3) no
C9C H9C . 0.9500 no
C10C C11C . 1.382(3) no
C10C H10C . 0.9500 no
C11C C12C . 1.381(3) no
C11C H11C . 0.9500 no
C12C C13C . 1.383(3) no
C12C H12C . 0.9500 no
C14C C15C . 1.520(3) no
C14C H14E . 0.9900 no
C14C H14F . 0.9900 no
C15C C16C . 1.519(3) no
C15C H15E . 0.9900 no
C15C H15F . 0.9900 no
C16C C17C . 1.513(3) no
C16C H16E . 0.9900 no
C16C H16F . 0.9900 no
C17C C18C . 1.509(3) no
C17C H17E . 0.9900 no
C17C H17F . 0.9900 no
C18C C19C . 1.519(4) no
C18C H18E . 0.9900 no
C18C H18F . 0.9900 no
C19C C20C . 1.461(4) no
C19C H19E . 0.9900 no
C19C H19F . 0.9900 no
C20C C21C . 1.497(5) no
C20C H20E . 0.9900 no
C20C H20F . 0.9900 no
C21C H21G . 0.9800 no
C21C H21H . 0.9800 no
C21C H21I . 0.9800 no
C22C C23C . 1.521(3) no
C22C H22E . 0.9900 no
C22C H22F . 0.9900 no
C23C C24C . 1.516(3) no
C23C H23E . 0.9900 no
C23C H23F . 0.9900 no
C24C C25C . 1.512(3) no
C24C H24E . 0.9900 no
C24C H24F . 0.9900 no
C25C C26C . 1.514(3) no
C25C H25E . 0.9900 no
C25C H25F . 0.9900 no
C26C C27C . 1.517(3) no
C26C H26E . 0.9900 no
C26C H26F . 0.9900 no
C27C C28C . 1.527(4) no
C27C H27E . 0.9900 no
C27C H27F . 0.9900 no
C28C C29C . 1.5093(5) no
C28C C29D . 1.5099(6) no
C28C H28E . 0.9900 no
C28C H28F . 0.9900 no
C28C H28G . 0.9900 no
C28C H28H . 0.9900 no
C29C H29G . 0.9800 no
C29C H29H . 0.9800 no
C29C H29I . 0.9800 no
C29D H29J . 0.9800 no
C29D H29K . 0.9800 no
C29D H29L . 0.9800 no

loop_
_geom_torsion_atom_site_label_1
_geom_torsion_atom_site_label_2
_geom_torsion_atom_site_label_3
_geom_torsion_atom_site_label_4
_geom_torsion
_geom_torsion_publ_flag
C13A C1A C2A C3A -178.8(2) no
C13A C1A C2A C7A 2.0(2) no
C14A C1A C2A C3A 62.5(3) no
C14A C1A C2A C7A -116.7(2) no
C22A C1A C2A C3A -59.5(3) no
C22A C1A C2A C7A 121.3(2) no
C2A C1A C13A C8A -1.8(2) no
C2A C1A C13A C12A 177.5(2) no
C14A C1A C13A C8A 116.6(2) no
C14A C1A C13A C12A -64.0(3) no
C22A C1A C13A C8A -121.0(2) no
C22A C1A C13A C12A 58.3(3) no
C2A C1A C14A C15A 50.1(3) no
C13A C1A C14A C15A -61.7(3) no
C22A C1A C14A C15A 174.04(18) no
C2A C1A C22A C23A -56.6(3) no
C13A C1A C22A C23A 55.8(3) no
C14A C1A C22A C23A 179.84(19) no
C1A C2A C3A C4A -179.5(2) no
C7A C2A C3A C4A -0.4(3) no
C1A C2A C7A C6A 179.59(18) no
C1A C2A C7A C8A -1.5(2) no
C3A C2A C7A C6A 0.3(3) no
C3A C2A C7A C8A 179.19(19) no
C2A C3A C4A C5A 0.0(4) no
C3A C4A C5A C6A 0.6(4) no
C4A C5A C6A C7A -0.6(4) no
C5A C6A C7A C2A 0.2(3) no
C5A C6A C7A C8A -178.4(2) no
C2A C7A C8A C9A -178.8(2) no
C2A C7A C8A C13A 0.3(2) no
C6A C7A C8A C9A 0.0(4) no
C6A C7A C8A C13A 179.1(2) no
C7A C8A C9A C10A 178.1(2) no
C13A C8A C9A C10A -1.0(4) no
C7A C8A C13A C1A 1.0(2) no
C7A C8A C13A C12A -178.37(19) no
C9A C8A C13A C1A -179.74(19) no
C9A C8A C13A C12A 0.9(3) no
C8A C9A C10A C11A 0.6(4) no
C9A C10A C11A C12A -0.1(4) no
C10A C11A C12A C13A 0.0(4) no
C11A C12A C13A C1A -179.7(2) no
C11A C12A C13A C8A -0.4(3) no
C1A C14A C15A C16A 178.47(18) no
C14A C15A C16A C17A 173.07(18) no
C15A C16A C17A C18A 175.76(19) no
C16A C17A C18A C19A -174.38(18) no
C17A C18A C19A C20A 174.47(19) no
C18A C19A C20A C21A -172.7(2) no
C1A C22A C23A C24A 177.66(19) no
C22A C23A C24A C25A -178.2(2) no
C23A C24A C25A C26A 177.7(2) no
C24A C25A C26A C27A 176.8(2) no
C25A C26A C27A C28A -179.0(2) no
C26A C27A C28A C29A 177.8(3) no
C13B C1B C2B C3B 178.6(2) no
C13B C1B C2B C7B -0.3(2) no
C14B C1B C2B C3B -62.1(3) no
C14B C1B C2B C7B 119.0(2) no
C22B C1B C2B C3B 59.0(3) no
C22B C1B C2B C7B -119.8(2) no
C2B C1B C13B C8B 0.1(2) no
C2B C1B C13B C12B -179.5(2) no
C14B C1B C13B C8B -118.1(2) no
C14B C1B C13B C12B 62.3(3) no
C22B C1B C13B C8B 118.8(2) no
C22B C1B C13B C12B -60.7(3) no
C2B C1B C14B C15B -65.3(3) no
C13B C1B C14B C15B 46.5(3) no
C22B C1B C14B C15B 171.76(19) no
C2B C1B C22B C23B 57.3(3) no
C13B C1B C22B C23B -54.8(3) no
C14B C1B C22B C23B 179.9(2) no
C1B C2B C3B C4B -179.4(2) no
C7B C2B C3B C4B -0.6(3) no
C1B C2B C7B C6B 179.7(2) no
C1B C2B C7B C8B 0.4(2) no
C3B C2B C7B C6B 0.8(3) no
C3B C2B C7B C8B -178.5(2) no
C2B C3B C4B C5B 0.0(4) no
C3B C4B C5B C6B 0.5(4) no
C4B C5B C6B C7B -0.4(4) no
C5B C6B C7B C2B -0.2(3) no
C5B C6B C7B C8B 178.9(2) no
C2B C7B C8B C9B 179.6(2) no
C2B C7B C8B C13B -0.4(2) no
C6B C7B C8B C9B 0.4(4) no
C6B C7B C8B C13B -179.6(2) no
C7B C8B C9B C10B 179.9(3) no
C13B C8B C9B C10B -0.2(4) no
C7B C8B C13B C1B 0.2(3) no
C7B C8B C13B C12B 179.8(2) no
C9B C8B C13B C1B -179.8(2) no
C9B C8B C13B C12B -0.2(4) no
C8B C9B C10B C11B 0.0(5) no
C9B C10B C11B C12B 0.5(5) no
C10B C11B C12B C13B -0.9(4) no
C11B C12B C13B C1B -179.8(2) no
C11B C12B C13B C8B 0.7(4) no
C1B C14B C15B C16B 172.7(2) no
C14B C15B C16B C17B 174.7(2) no
C15B C16B C17B C18B 179.9(2) no
C16B C17B C18B C19B 178.8(2) no
C17B C18B C19B C20B -179.9(3) no
C18B C19B C20B C21B 179.9(3) no
C1B C22B C23B C24B -176.2(2) no
C22B C23B C24B C25B -176.1(2) no
C23B C24B C25B C26B -177.1(3) no
C24B C25B C26B C27B -176.4(3) no
C25B C26B C27B C28B -176.2(3) no
C26B C27B C28B C29B 177.5(3) no
C13C C1C C2C C3C -179.8(2) no
C13C C1C C2C C7C 1.2(2) no
C14C C1C C2C C3C 61.9(3) no
C14C C1C C2C C7C -117.06(19) no
C22C C1C C2C C3C -60.5(3) no
C22C C1C C2C C7C 120.60(19) no
C2C C1C C13C C8C -0.3(2) no
C2C C1C C13C C12C 179.6(2) no
C14C C1C C13C C8C 117.28(19) no
C14C C1C C13C C12C -62.8(3) no
C22C C1C C13C C8C -120.25(19) no
C22C C1C C13C C12C 59.7(3) no
C2C C1C C14C C15C 62.1(2) no
C13C C1C C14C C15C -49.6(2) no
C22C C1C C14C C15C -173.55(18) no
C2C C1C C22C C23C -53.3(2) no
C13C C1C C22C C23C 59.6(2) no
C14C C1C C22C C23C -176.50(18) no
C1C C2C C3C C4C -178.2(2) no
C7C C2C C3C C4C 0.6(3) no
C1C C2C C7C C6C 177.82(19) no
C1C C2C C7C C8C -1.7(2) no
C3C C2C C7C C6C -1.2(3) no
C3C C2C C7C C8C 179.26(19) no
C2C C3C C4C C5C 0.4(3) no
C3C C4C C5C C6C -1.0(3) no
C4C C5C C6C C7C 0.4(3) no
C5C C6C C7C C2C 0.7(3) no
C5C C6C C7C C8C -179.9(2) no
C2C C7C C8C C9C -177.6(2) no
C2C C7C C8C C13C 1.5(2) no
C6C C7C C8C C9C 3.0(4) no
C6C C7C C8C C13C -178.0(2) no
C7C C8C C9C C10C 179.7(2) no
C13C C8C C9C C10C 0.8(3) no
C7C C8C C13C C1C -0.7(2) no
C7C C8C C13C C12C 179.40(19) no
C9C C8C C13C C1C 178.5(2) no
C9C C8C C13C C12C -1.5(3) no
C8C C9C C10C C11C 0.4(4) no
C9C C10C C11C C12C -1.0(4) no
C10C C11C C12C C13C 0.4(4) no
C11C C12C C13C C1C -179.1(2) no
C11C C12C C13C C8C 0.8(3) no
C1C C14C C15C C16C -174.89(18) no
C14C C15C C16C C17C -170.23(19) no
C15C C16C C17C C18C 177.23(19) no
C16C C17C C18C C19C -178.3(2) no
C17C C18C C19C C20C 173.1(3) no
C18C C19C C20C C21C -177.7(4) no
C1C C22C C23C C24C -172.97(18) no
C22C C23C C24C C25C -179.22(19) no
C23C C24C C25C C26C -176.4(2) no
C24C C25C C26C C27C 178.1(2) no
C25C C26C C27C C28C -176.7(2) no
C26C C27C C28C C29C 174.9(5) no
C26C C27C C28C C29D 81.3(5) no
